data_1560365
loop_
_publ_author_name
'Jayasinghe, Ashini S.'
'Payne, Maurice K.'
'Forbes, Tori Z.'

_publ_section_title
;
 Synthesis and characterization of heterometallic uranyl
 pyridinedicarboxylate compounds
;
_journal_name_full 'Journal of Solid State Chemistry'
_journal_page_first 25
_journal_page_last 31
_journal_paper_doi 10.1016/j.jssc.2017.07.002
_journal_volume 254
_journal_year 2017
_chemical_formula_sum 'C14 H14 N2 O18 U Zn'
_chemical_formula_weight 801.67
_space_group_IT_number 12
_space_group_name_Hall '-C 2y'
_space_group_name_H-M_alt 'C 1 2/m 1'
_symmetry_cell_setting monoclinic
_symmetry_Int_Tables_number 12
_symmetry_space_group_name_Hall '-C 2y'
_symmetry_space_group_name_H-M 'C 1 2/m 1'
_atom_sites_solution_hydrogens mixed
_audit_creation_date 2017-06-23T16:37:56-00:00
_audit_creation_method 'WinGX routine CIF_UPDATE'
_cell_angle_alpha 90
_cell_angle_beta 94.82(6)
_cell_angle_gamma 90
_cell_formula_units_Z 2
_cell_length_a 14.751(17)
_cell_length_b 7.149(7)
_cell_length_c 10.905(10)
_cell_measurement_reflns_used 648
_cell_measurement_temperature 100(2)
_cell_measurement_theta_max 18.56
_cell_measurement_theta_min 2.77
_cell_volume 1146(2)
_computing_cell_refinement 'APEX2 (Bruker AXS, 2006)'
_computing_data_collection 'Collect (Nonius BV, 1997-2000)'
_computing_data_reduction 'APEX2 (Bruker AXS, 2006)'
_computing_molecular_graphics 'CrystalMaker v2.5.0'
_computing_publication_material 'Bruker SHELXTL'
_computing_structure_refinement 'SHELXL-2016/6 (Sheldrick, 2016)'
_computing_structure_solution 'SHELXT 2014/4 (Sheldrick, 2014)'
_diffrn_ambient_temperature 100(2)
_diffrn_measured_fraction_theta_full 1
_diffrn_measured_fraction_theta_max 0.993
_diffrn_measurement_device_type KappaCCD
_diffrn_measurement_method 'CCD phi and omega scans'
_diffrn_radiation_type MoK\a
_diffrn_radiation_wavelength 0.71073
_diffrn_reflns_av_R_equivalents 0.128
_diffrn_reflns_av_unetI/netI 0.0807
_diffrn_reflns_Laue_measured_fraction_full 1
_diffrn_reflns_Laue_measured_fraction_max 0.993
_diffrn_reflns_limit_h_max 17
_diffrn_reflns_limit_h_min -17
_diffrn_reflns_limit_k_max 8
_diffrn_reflns_limit_k_min -8
_diffrn_reflns_limit_l_max 13
_diffrn_reflns_limit_l_min -13
_diffrn_reflns_number 10131
_diffrn_reflns_point_group_measured_fraction_full 1
_diffrn_reflns_point_group_measured_fraction_max 0.993
_diffrn_reflns_theta_full 25.242
_diffrn_reflns_theta_max 25.462
_diffrn_reflns_theta_min 1.874
_diffrn_source 'sealed tube'
_exptl_absorpt_coefficient_mu 8.195
_exptl_absorpt_correction_T_max 0.4288
_exptl_absorpt_correction_T_min 0.3404
_exptl_absorpt_correction_type multi-scan
_exptl_absorpt_process_details SADABS
_exptl_crystal_colour yellow
_exptl_crystal_density_diffrn 2.323
_exptl_crystal_description plate
_exptl_crystal_F_000 756
_exptl_crystal_size_max 0.05
_exptl_crystal_size_mid 0.04
_exptl_crystal_size_min 0.01
_refine_diff_density_max 1.6
_refine_diff_density_min -1.391
_refine_diff_density_rms 0.209
_refine_ls_extinction_coef 0.0044(6)
_refine_ls_extinction_expression Fc^*^=kFc[1+0.001xFc^2^\l^3^/sin(2\q)]^-1/4^
_refine_ls_extinction_method 'SHELXL-2016/6 (Sheldrick 2016)'
_refine_ls_goodness_of_fit_ref 1.055
_refine_ls_hydrogen_treatment mixed
_refine_ls_matrix_type full
_refine_ls_number_parameters 120
_refine_ls_number_reflns 1139
_refine_ls_number_restraints 101
_refine_ls_restrained_S_all 1.012
_refine_ls_R_factor_all 0.0849
_refine_ls_R_factor_gt 0.0494
_refine_ls_shift/su_max 0
_refine_ls_shift/su_mean 0
_refine_ls_structure_factor_coef Fsqd
_refine_ls_weighting_details 'w=1/[\s^2^(Fo^2^)+(0.0532P)^2^+6.4654P] where P=(Fo^2^+2Fc^2^)/3'
_refine_ls_weighting_scheme calc
_refine_ls_wR_factor_gt 0.0995
_refine_ls_wR_factor_ref 0.1149
_reflns_Friedel_coverage 0
_reflns_number_gt 850
_reflns_number_total 1139
_reflns_threshold_expression 'I > 2\s(I)'
_cod_data_source_file mmc2.cif
_cod_data_source_block c2_m_new_a
_cod_original_sg_symbol_H-M 'C 2/m'
_cod_database_code 1560365

loop_
_symmetry_equiv_pos_as_xyz
'x, y, z'
'-x, y, -z'
'x+1/2, y+1/2, z'
'-x+1/2, y+1/2, -z'
'-x, -y, -z'
'x, -y, z'
'-x+1/2, -y+1/2, -z'
'x+1/2, -y+1/2, z'

loop_
_atom_site_label
_atom_site_type_symbol
_atom_site_fract_x
_atom_site_fract_y
_atom_site_fract_z
_atom_site_U_iso_or_equiv
_atom_site_adp_type
_atom_site_occupancy
_atom_site_site_symmetry_order
_atom_site_calc_flag
_atom_site_refinement_flags_posn
_atom_site_refinement_flags_adp
_atom_site_refinement_flags_occupancy
_atom_site_disorder_assembly
_atom_site_disorder_group
U1 U 0.5 0.5 0.5 0.0472(5) Uani 1 4 d S T P . .
Zn2 Zn 0.5 0.5 1 0.0414(6) Uani 1 4 d DS T P . .
O1 O 0.5 0.2531(15) 0.5 0.059(3) Uani 1 2 d S T P . .
O2 O 0.3741(6) 0.5 0.3313(9) 0.058(3) Uani 1 2 d S T P . .
O3 O 0.2304(6) 0.5 0.2490(8) 0.056(3) Uani 1 2 d S T P . .
O4 O 0.3850(6) 0.5 0.8719(8) 0.054(3) Uani 1 2 d S T P . .
O5 O 0.4657(7) 0.546(3) 0.7098(10) 0.043(8) Uani 0.5 1 d . . P . .
O6 O 0.4311(7) 0.3009(13) 1.0949(8) 0.086(3) Uani 1 1 d D . . . .
H6A H 0.411(9) 0.310(9) 1.166(6) 0.103 Uiso 1 1 d D U . . .
H6B H 0.436(8) 0.182(3) 1.088(9) 0.103 Uiso 1 1 d D U . . .
OW1 O 0.0414(8) 0.5 0.1902(12) 0.078(4) Uani 1 2 d S T P . .
OW2 O 0.2646(11) 0.157(2) 0.9867(15) 0.080(6) Uani 0.5 1 d . . P A -1
N1 N 0.3292(7) 0.5 0.5543(9) 0.033(2) Uani 1 2 d S T P . .
C1 C 0.2888(9) 0.5 0.3360(12) 0.038(3) Uani 1 2 d S T P . .
C2 C 0.2602(8) 0.5 0.4665(11) 0.033(3) Uani 1 2 d S T P . .
C3 C 0.1701(8) 0.5 0.4951(12) 0.040(3) Uani 1 2 d S T P . .
H3 H 0.12189 0.5 0.431686 0.047 Uiso 1 2 calc R U P . .
C4 C 0.1522(9) 0.5 0.6153(12) 0.047(4) Uani 1 2 d S T P . .
H4 H 0.090915 0.5 0.635826 0.056 Uiso 1 2 calc R U P . .
C5 C 0.2225(8) 0.5 0.7084(13) 0.041(3) Uani 1 2 d S T P . .
H5 H 0.210836 0.5 0.792759 0.049 Uiso 1 2 calc R U P . .
C6 C 0.3104(9) 0.5 0.6726(12) 0.038(3) Uani 1 2 d S T P . .
C7 C 0.3932(9) 0.5 0.7608(13) 0.048(4) Uani 1 2 d S T P . .

loop_
_atom_site_aniso_label
_atom_site_aniso_U_11
_atom_site_aniso_U_22
_atom_site_aniso_U_33
_atom_site_aniso_U_23
_atom_site_aniso_U_13
_atom_site_aniso_U_12
U1 0.0264(5) 0.0835(9) 0.0319(6) 0 0.0036(3) 0
Zn2 0.0299(12) 0.0628(18) 0.0313(13) 0 0.0010(9) 0
O1 0.050(6) 0.056(8) 0.068(7) 0 -0.011(5) 0
O2 0.024(4) 0.113(9) 0.036(6) 0 0.001(4) 0
O3 0.033(5) 0.105(9) 0.030(5) 0 0.000(4) 0
O4 0.024(5) 0.110(9) 0.029(4) 0 0.003(3) 0
O5 0.029(5) 0.07(2) 0.025(5) -0.005(6) -0.002(4) -0.002(6)
O6 0.094(7) 0.097(7) 0.065(6) 0.031(5) -0.004(5) -0.032(6)
OW1 0.054(7) 0.070(9) 0.109(10) 0 -0.010(7) 0
OW2 0.062(11) 0.129(18) 0.051(10) 0.003(12) 0.015(8) -0.037(13)
N1 0.028(5) 0.040(7) 0.032(4) 0 0.007(3) 0
C1 0.031(5) 0.048(9) 0.035(5) 0 0.000(4) 0
C2 0.028(5) 0.040(8) 0.032(5) 0 0.002(4) 0
C3 0.026(5) 0.055(9) 0.038(6) 0 0.002(5) 0
C4 0.024(6) 0.077(11) 0.040(6) 0 0.007(4) 0
C5 0.029(5) 0.060(10) 0.033(6) 0 0.006(4) 0
C6 0.032(5) 0.050(9) 0.031(5) 0 0.001(4) 0
C7 0.031(5) 0.085(12) 0.030(5) 0 0.006(4) 0

loop_
_atom_type_symbol
_atom_type_description
_atom_type_scat_dispersion_real
_atom_type_scat_dispersion_imag
_atom_type_scat_source
C C 0.0033 0.0016 'International Tables Vol C Tables 4.2.6.8 and 6.1.1.4'
H H 0 0 'International Tables Vol C Tables 4.2.6.8 and 6.1.1.4'
N N 0.0061 0.0033 'International Tables Vol C Tables 4.2.6.8 and 6.1.1.4'
O O 0.0106 0.006 'International Tables Vol C Tables 4.2.6.8 and 6.1.1.4'
Zn Zn 0.2839 1.4301 'International Tables Vol C Tables 4.2.6.8 and 6.1.1.4'
U U -9.6767 9.6646 'International Tables Vol C Tables 4.2.6.8 and 6.1.1.4'

loop_
_geom_angle_atom_site_label_1
_geom_angle_atom_site_label_2
_geom_angle_atom_site_label_3
_geom_angle
_geom_angle_site_symmetry_1
_geom_angle_site_symmetry_3
O1 U1 O1 180 . 5_666
O1 U1 O5 97.9(5) . .
O1 U1 O5 82.1(5) 5_666 .
O1 U1 O5 82.1(5) . 5_666
O1 U1 O5 97.9(5) 5_666 5_666
O5 U1 O5 180 . 5_666
O1 U1 O5 82.1(5) . 6_565
O1 U1 O5 97.9(5) 5_666 6_565
O5 U1 O5 15.8(10) . 6_565
O5 U1 O5 164.2(10) 5_666 6_565
O1 U1 O5 97.9(5) . 2_656
O1 U1 O5 82.1(5) 5_666 2_656
O5 U1 O5 164.2(10) . 2_656
O5 U1 O5 15.8(10) 5_666 2_656
O5 U1 O5 180 6_565 2_656
O1 U1 O2 90.000(2) . .
O1 U1 O2 90.0000(10) 5_666 .
O5 U1 O2 119.8(3) . .
O5 U1 O2 60.2(3) 5_666 .
O5 U1 O2 119.8(3) 6_565 .
O5 U1 O2 60.2(3) 2_656 .
O1 U1 O2 90.0000(10) . 5_666
O1 U1 O2 90.000(2) 5_666 5_666
O5 U1 O2 60.2(3) . 5_666
O5 U1 O2 119.8(3) 5_666 5_666
O5 U1 O2 60.2(3) 6_565 5_666
O5 U1 O2 119.8(3) 2_656 5_666
O2 U1 O2 180 . 5_666
O1 U1 N1 90.000(2) . .
O1 U1 N1 90.000(2) 5_666 .
O5 U1 N1 60.3(3) . .
O5 U1 N1 119.7(3) 5_666 .
O5 U1 N1 60.3(3) 6_565 .
O5 U1 N1 119.7(3) 2_656 .
O2 U1 N1 60.1(3) . .
O2 U1 N1 119.9(3) 5_666 .
O1 U1 N1 90.000(2) . 5_666
O1 U1 N1 90.000(3) 5_666 5_666
O5 U1 N1 119.7(3) . 5_666
O5 U1 N1 60.3(3) 5_666 5_666
O5 U1 N1 119.7(3) 6_565 5_666
O5 U1 N1 60.3(3) 2_656 5_666
O2 U1 N1 119.9(3) . 5_666
O2 U1 N1 60.1(3) 5_666 5_666
N1 U1 N1 180 . 5_666
O6 Zn2 O6 86.6(6) . 6_565
O6 Zn2 O6 93.4(6) . 2_657
O6 Zn2 O6 180 6_565 2_657
O6 Zn2 O6 180.0(4) . 5_667
O6 Zn2 O6 93.4(6) 6_565 5_667
O6 Zn2 O6 86.6(6) 2_657 5_667
O6 Zn2 O4 94.0(3) . 5_667
O6 Zn2 O4 94.0(3) 6_565 5_667
O6 Zn2 O4 86.0(3) 2_657 5_667
O6 Zn2 O4 86.0(3) 5_667 5_667
O6 Zn2 O4 86.0(3) . .
O6 Zn2 O4 86.0(3) 6_565 .
O6 Zn2 O4 94.0(3) 2_657 .
O6 Zn2 O4 94.0(3) 5_667 .
O4 Zn2 O4 180 5_667 .
C1 O2 U1 130.5(8) . .
C7 O4 Zn2 120.9(8) . .
O5 O5 C7 75.1(10) 6_565 .
O5 O5 U1 82.1(5) 6_565 .
C7 O5 U1 128.5(10) . .
Zn2 O6 H6A 128(4) . .
Zn2 O6 H6B 126(4) . .
H6A O6 H6B 102(4) . .
C2 N1 C6 118.7(10) . .
C2 N1 U1 121.6(8) . .
C6 N1 U1 119.7(8) . .
O3 C1 O2 127.2(12) . .
O3 C1 C2 119.5(12) . .
O2 C1 C2 113.2(11) . .
N1 C2 C3 121.6(11) . .
N1 C2 C1 114.6(11) . .
C3 C2 C1 123.8(11) . .
C4 C3 C2 118.9(12) . .
C4 C3 H3 120.5 . .
C2 C3 H3 120.5 . .
C3 C4 C5 120.8(12) . .
C3 C4 H4 119.6 . .
C5 C4 H4 119.6 . .
C6 C5 C4 116.9(12) . .
C6 C5 H5 121.6 . .
C4 C5 H5 121.6 . .
N1 C6 C5 123.1(12) . .
N1 C6 C7 113.3(11) . .
C5 C6 C7 123.6(12) . .
O4 C7 O5 125.4(12) . 6_565
O4 C7 O5 125.4(12) . .
O5 C7 O5 29.7(19) 6_565 .
O4 C7 C6 119.6(12) . .
O5 C7 C6 112.7(12) 6_565 .
O5 C7 C6 112.7(11) . .

loop_
_geom_bond_atom_site_label_1
_geom_bond_atom_site_label_2
_geom_bond_distance
_geom_bond_site_symmetry_2
U1 O1 1.765(11) .
U1 O1 1.765(11) 5_666
U1 O5 2.407(11) .
U1 O5 2.407(11) 5_666
U1 O5 2.407(11) 6_565
U1 O5 2.407(11) 2_656
U1 O2 2.502(9) .
U1 O2 2.502(9) 5_666
U1 N1 2.636(10) .
U1 N1 2.636(10) 5_666
Zn2 O6 2.076(8) .
Zn2 O6 2.076(8) 6_565
Zn2 O6 2.076(8) 2_657
Zn2 O6 2.076(8) 5_667
Zn2 O4 2.105(9) 5_667
Zn2 O4 2.105(9) .
O2 C1 1.265(15) .
O3 C1 1.227(15) .
O4 C7 1.228(15) .
O5 O5 0.66(4) 6_565
O5 C7 1.289(17) .
O6 H6A 0.85(2) .
O6 H6B 0.86(2) .
N1 C2 1.338(16) .
N1 C6 1.341(16) .
C1 C2 1.518(18) .
C2 C3 1.389(17) .
C3 C4 1.358(18) .
C3 H3 0.95 .
C4 C5 1.389(18) .
C4 H4 0.95 .
C5 C6 1.385(18) .
C5 H5 0.95 .
C6 C7 1.490(19) .
